data_7037307
loop_
_publ_author_name
'Zhou, Yuhan'
'Dong, Xiaoliang'
'Zhang, Yixin'
'Tong, Peng'
'Qu, Jingping'

_publ_section_title
;
 Highly selective fluorescence sensors for the fluoride anion based on
 carboxylate-bridged diiron complexes.
;
_journal_issue 16
_journal_name_full 'Dalton transactions (Cambridge, England : 2003)'
_journal_page_first 6839
_journal_page_last 6846
_journal_paper_doi 10.1039/c5dt03801d
_journal_volume 45
_journal_year 2016
_chemical_formula_sum 'C46.5 H56 Cl3 F6 Fe2 N2 O3 P S2'
_chemical_formula_weight 1118.07
_chemical_name_systematic
; 
 ? 
;
_space_group_IT_number 2
_symmetry_cell_setting Triclinic'
_symmetry_space_group_name_Hall '-P 1'
_symmetry_space_group_name_H-M 'P -1'
_atom_sites_solution_hydrogens geom
_atom_sites_solution_primary direct
_atom_sites_solution_secondary difmap
_audit_creation_method SHELXL-97
_audit_update_record
;
2015-11-06 deposited with the CCDC.
2015-11-18 downloaded from the CCDC.
;
_cell_angle_alpha 85.1417(15)
_cell_angle_beta 89.6624(15)
_cell_angle_gamma 75.2148(15)
_cell_formula_units_Z 4
_cell_length_a 13.3872(4)
_cell_length_b 17.0602(6)
_cell_length_c 22.4013(7)
_cell_measurement_temperature 173(2)
_cell_volume 4928.4(3)
_computing_cell_refinement 'Bruker SAINT'
_computing_data_collection 'Bruker APEX2'
_computing_data_reduction 'Bruker SAINT'
_computing_molecular_graphics 'Bruker SHELXTL'
_computing_publication_material 'Bruker SHELXTL'
_computing_structure_refinement 'SHELXL-2014 (Sheldrick 2014)'
_computing_structure_solution 'SHELXS-97 (Sheldrick 2008)'
_diffrn_ambient_temperature 173(2)
_diffrn_measured_fraction_theta_full 0.996
_diffrn_measured_fraction_theta_max 0.996
_diffrn_measurement_device_type 'Bruker APEX-II CCD'
_diffrn_measurement_method '\f and \w scans'
_diffrn_radiation_monochromator graphite
_diffrn_radiation_source 'fine-focus sealed tube'
_diffrn_radiation_type MoK\a
_diffrn_radiation_wavelength 0.71073
_diffrn_reflns_av_R_equivalents 0.0960
_diffrn_reflns_av_sigmaI/netI 0.0860
_diffrn_reflns_limit_h_max 15
_diffrn_reflns_limit_h_min -15
_diffrn_reflns_limit_k_max 20
_diffrn_reflns_limit_k_min -20
_diffrn_reflns_limit_l_max 26
_diffrn_reflns_limit_l_min -26
_diffrn_reflns_number 88123
_diffrn_reflns_theta_full 25.00
_diffrn_reflns_theta_max 25.00
_diffrn_reflns_theta_min 2.00
_diffrn_standards_number 0
_exptl_absorpt_coefficient_mu 0.934
_exptl_absorpt_correction_T_max 0.9043
_exptl_absorpt_correction_T_min 0.7543
_exptl_absorpt_correction_type none
_exptl_crystal_colour black
_exptl_crystal_density_diffrn 1.507
_exptl_crystal_density_method 'not measured'
_exptl_crystal_description block
_exptl_crystal_F_000 2308
_exptl_crystal_size_max 0.32
_exptl_crystal_size_mid 0.16
_exptl_crystal_size_min 0.11
_refine_diff_density_max 1.755
_refine_diff_density_min -1.398
_refine_diff_density_rms 0.102
_refine_ls_extinction_method none
_refine_ls_goodness_of_fit_ref 1.000
_refine_ls_hydrogen_treatment 'riding mode'
_refine_ls_matrix_type full
_refine_ls_number_parameters 1185
_refine_ls_number_reflns 17282
_refine_ls_number_restraints 114
_refine_ls_restrained_S_all 1.007
_refine_ls_R_factor_all 0.1153
_refine_ls_R_factor_gt 0.0685
_refine_ls_shift/su_max 0.026
_refine_ls_shift/su_mean 0.001
_refine_ls_structure_factor_coef Fsqd
_refine_ls_weighting_details 'calc w=1/[\s^2^(Fo^2^)+(0.0808P)^2^+16.1051P] where P=(Fo^2^+2Fc^2^)/3'
_refine_ls_weighting_scheme calc
_refine_ls_wR_factor_gt 0.1623
_refine_ls_wR_factor_ref 0.1798
_reflns_number_gt 11652
_reflns_number_total 17282
_reflns_threshold_expression >2sigma(I)
_cod_data_source_file c5dt03801d2.cif
_cod_data_source_block 5a
_cod_depositor_comments 'Adding full bibliography for 7037307--7037309.cif.'
_cod_original_sg_symbol_H-M P-1
_cod_original_formula_sum 'C46.50 H56 Cl3 F6 Fe2 N2 O3 P S2'
_cod_database_code 7037307

loop_
_symmetry_equiv_pos_as_xyz
'x, y, z'
'-x, -y, -z'

loop_
_atom_site_label
_atom_site_type_symbol
_atom_site_fract_x
_atom_site_fract_y
_atom_site_fract_z
_atom_site_U_iso_or_equiv
_atom_site_adp_type
_atom_site_occupancy
_atom_site_symmetry_multiplicity
_atom_site_calc_flag
_atom_site_refinement_flags
_atom_site_disorder_assembly
_atom_site_disorder_group
Fe1 Fe 0.33607(5) -0.25350(4) 0.25011(3) 0.02027(19) Uani 1 1 d . . .
Fe2 Fe 0.25893(6) -0.19679(4) 0.14423(3) 0.02126(19) Uani 1 1 d . . .
Fe3 Fe 0.15232(5) 1.31010(4) 0.25304(3) 0.01981(18) Uani 1 1 d . . .
Fe4 Fe 0.22022(6) 1.28085(4) 0.14620(3) 0.02014(18) Uani 1 1 d . . .
S1 S 0.38959(10) -0.16635(8) 0.18779(6) 0.0259(3) Uani 1 1 d . . .
S2 S 0.21796(10) -0.29509(8) 0.20192(6) 0.0233(3) Uani 1 1 d . . .
S3 S 0.09411(10) 1.23815(8) 0.19045(6) 0.0235(3) Uani 1 1 d . . .
S4 S 0.26594(10) 1.36451(7) 0.20437(6) 0.0225(3) Uani 1 1 d . . .
O1 O 0.2268(3) -0.1643(2) 0.27880(15) 0.0228(8) Uani 1 1 d . . .
O2 O 0.1598(3) -0.1155(2) 0.18729(15) 0.0216(8) Uani 1 1 d . . .
O3 O -0.2663(3) 0.1737(2) 0.28017(17) 0.0350(10) Uani 1 1 d . . .
O4 O 0.2637(3) 1.2140(2) 0.28037(15) 0.0241(8) Uani 1 1 d . . .
O5 O 0.3233(3) 1.18927(19) 0.18779(15) 0.0209(8) Uani 1 1 d . . .
O6 O 0.7600(3) 0.8787(2) 0.27518(17) 0.0348(10) Uani 1 1 d . . .
N1 N -0.1702(3) 0.0934(3) 0.3572(2) 0.0294(11) Uani 1 1 d . . .
H1A H -0.1654 0.0866 0.3965 0.035 Uiso 1 1 calc R . .
N2 N -0.3279(3) 0.1764(3) 0.3751(2) 0.0300(11) Uani 1 1 d . . .
H2A H -0.3119 0.1653 0.4135 0.036 Uiso 1 1 calc R . .
N3 N 0.6679(3) 0.9379(3) 0.3528(2) 0.0313(11) Uani 1 1 d . . .
H3A H 0.6658 0.9347 0.3922 0.038 Uiso 1 1 calc R . .
N4 N 0.8280(3) 0.8527(3) 0.3697(2) 0.0284(11) Uani 1 1 d . . .
H4A H 0.8149 0.8560 0.4081 0.034 Uiso 1 1 calc R . .
C1 C 0.3997(3) -0.2789(2) 0.33828(17) 0.0348(15) Uani 1 1 d G . .
C2 C 0.4800(3) -0.2745(2) 0.29747(19) 0.0356(15) Uani 1 1 d G . .
C3 C 0.4859(3) -0.3350(2) 0.25682(18) 0.0300(13) Uani 1 1 d G . .
C4 C 0.4091(3) -0.3768(2) 0.27250(17) 0.0271(13) Uani 1 1 d G . .
C5 C 0.3558(3) -0.3422(2) 0.32284(17) 0.0309(14) Uani 1 1 d G . .
C6 C 0.3681(6) -0.2270(4) 0.3891(3) 0.063(2) Uani 1 1 d . . .
H6A H 0.4094 -0.2523 0.4249 0.095 Uiso 1 1 calc R . .
H6B H 0.2948 -0.2215 0.3973 0.095 Uiso 1 1 calc R . .
H6C H 0.3795 -0.1730 0.3785 0.095 Uiso 1 1 calc R . .
C7 C 0.5531(6) -0.2215(4) 0.3005(4) 0.066(2) Uani 1 1 d . . .
H7A H 0.6119 -0.2494 0.3268 0.100 Uiso 1 1 calc R . .
H7B H 0.5173 -0.1702 0.3164 0.100 Uiso 1 1 calc R . .
H7C H 0.5779 -0.2102 0.2602 0.100 Uiso 1 1 calc R . .
C8 C 0.5642(5) -0.3555(4) 0.2086(3) 0.0492(18) Uani 1 1 d . . .
H8A H 0.6263 -0.3948 0.2255 0.074 Uiso 1 1 calc R . .
H8B H 0.5825 -0.3059 0.1922 0.074 Uiso 1 1 calc R . .
H8C H 0.5352 -0.3791 0.1766 0.074 Uiso 1 1 calc R . .
C9 C 0.3980(5) -0.4520(3) 0.2468(3) 0.0447(17) Uani 1 1 d . . .
H9A H 0.4442 -0.4997 0.2684 0.067 Uiso 1 1 calc R . .
H9B H 0.4160 -0.4499 0.2043 0.067 Uiso 1 1 calc R . .
H9C H 0.3264 -0.4558 0.2508 0.067 Uiso 1 1 calc R . .
C10 C 0.2711(5) -0.3683(4) 0.3557(3) 0.055(2) Uani 1 1 d . . .
H10A H 0.3007 -0.4103 0.3879 0.082 Uiso 1 1 calc R . .
H10B H 0.2311 -0.3903 0.3279 0.082 Uiso 1 1 calc R . .
H10C H 0.2256 -0.3214 0.3730 0.082 Uiso 1 1 calc R . .
C11 C 0.2762(4) -0.2714(2) 0.0730(2) 0.0439(17) Uani 1 1 d G . .
C12 C 0.1762(3) -0.2176(3) 0.0701(2) 0.0436(17) Uani 1 1 d G . .
C13 C 0.1874(3) -0.1370(3) 0.06269(19) 0.0354(15) Uani 1 1 d G . .
C14 C 0.2943(3) -0.1411(2) 0.06099(19) 0.0320(14) Uani 1 1 d G . .
C15 C 0.3492(3) -0.2242(2) 0.06734(19) 0.0390(16) Uani 1 1 d G . .
C16 C 0.3015(8) -0.3635(4) 0.0750(3) 0.081(3) Uani 1 1 d . . .
H16A H 0.3051 -0.3802 0.0341 0.121 Uiso 1 1 calc R . .
H16B H 0.2475 -0.3830 0.0968 0.121 Uiso 1 1 calc R . .
H16C H 0.3682 -0.3869 0.0955 0.121 Uiso 1 1 calc R . .
C17 C 0.0771(6) -0.2417(6) 0.0717(3) 0.076(3) Uani 1 1 d . . .
H17A H 0.0563 -0.2480 0.0308 0.115 Uiso 1 1 calc R . .
H17B H 0.0236 -0.1996 0.0890 0.115 Uiso 1 1 calc R . .
H17C H 0.0860 -0.2934 0.0962 0.115 Uiso 1 1 calc R . .
C18 C 0.1014(5) -0.0605(5) 0.0573(3) 0.057(2) Uani 1 1 d . . .
H18A H 0.0818 -0.0453 0.0150 0.086 Uiso 1 1 calc R . .
H18B H 0.1245 -0.0166 0.0737 0.086 Uiso 1 1 calc R . .
H18C H 0.0416 -0.0697 0.0796 0.086 Uiso 1 1 calc R . .
C19 C 0.3401(6) -0.0704(4) 0.0494(3) 0.057(2) Uani 1 1 d . . .
H19A H 0.3471 -0.0595 0.0061 0.085 Uiso 1 1 calc R . .
H19B H 0.4083 -0.0829 0.0689 0.085 Uiso 1 1 calc R . .
H19C H 0.2950 -0.0224 0.0655 0.085 Uiso 1 1 calc R . .
C20 C 0.4646(5) -0.2557(5) 0.0633(3) 0.062(2) Uani 1 1 d . . .
H20A H 0.4836 -0.2624 0.0214 0.093 Uiso 1 1 calc R . .
H20B H 0.4871 -0.3083 0.0870 0.093 Uiso 1 1 calc R . .
H20C H 0.4984 -0.2168 0.0790 0.093 Uiso 1 1 calc R . .
C21 C 0.3570(5) -0.0642(3) 0.2126(3) 0.0371(15) Uani 1 1 d . . .
H21A H 0.4178 -0.0542 0.2315 0.056 Uiso 1 1 calc R . .
H21B H 0.3010 -0.0591 0.2416 0.056 Uiso 1 1 calc R . .
H21C H 0.3345 -0.0244 0.1780 0.056 Uiso 1 1 calc R . .
C23 C 0.0892(4) -0.2643(3) 0.2331(3) 0.0326(14) Uani 1 1 d . . .
H23A H 0.0408 -0.2845 0.2098 0.049 Uiso 1 1 calc R . .
H23B H 0.0668 -0.2048 0.2314 0.049 Uiso 1 1 calc R . .
H23C H 0.0908 -0.2870 0.2749 0.049 Uiso 1 1 calc R . .
C25 C 0.1604(4) -0.1156(3) 0.2439(2) 0.0206(11) Uani 1 1 d . . .
C26 C 0.0760(4) -0.0569(3) 0.2715(2) 0.0206(11) Uani 1 1 d . . .
C27 C -0.0154(4) -0.0210(3) 0.2401(2) 0.0234(12) Uani 1 1 d . . .
H27A H -0.0216 -0.0309 0.1994 0.028 Uiso 1 1 calc R . .
C28 C -0.0976(4) 0.0291(3) 0.2671(2) 0.0280(13) Uani 1 1 d . . .
H28A H -0.1606 0.0517 0.2455 0.034 Uiso 1 1 calc R . .
C29 C -0.0882(4) 0.0462(3) 0.3257(2) 0.0237(12) Uani 1 1 d . . .
C30 C 0.0043(4) 0.0130(3) 0.3570(2) 0.0244(12) Uani 1 1 d . . .
H30A H 0.0121 0.0263 0.3967 0.029 Uiso 1 1 calc R . .
C31 C 0.0848(4) -0.0392(3) 0.3302(2) 0.0253(12) Uani 1 1 d . . .
H31A H 0.1470 -0.0633 0.3523 0.030 Uiso 1 1 calc R . .
C32 C -0.2566(4) 0.1489(3) 0.3334(3) 0.0246(12) Uani 1 1 d . . .
C33 C -0.4320(4) 0.2247(3) 0.3563(3) 0.0295(13) Uani 1 1 d . . .
H33A H -0.4801 0.1890 0.3594 0.035 Uiso 1 1 calc R . .
H33B H -0.4306 0.2454 0.3137 0.035 Uiso 1 1 calc R . .
C34 C -0.4725(4) 0.2960(3) 0.3935(2) 0.0251(12) Uani 1 1 d . . .
C35 C -0.5392(4) 0.2892(3) 0.4411(2) 0.0272(13) Uani 1 1 d . . .
C36 C -0.5658(5) 0.2152(4) 0.4618(3) 0.0413(16) Uani 1 1 d . . .
H36A H -0.5361 0.1668 0.4432 0.050 Uiso 1 1 calc R . .
C37 C -0.6322(6) 0.2133(4) 0.5070(3) 0.0531(19) Uani 1 1 d . . .
H37A H -0.6467 0.1631 0.5202 0.064 Uiso 1 1 calc R . .
C38 C -0.6806(6) 0.2834(5) 0.5353(3) 0.0525(19) Uani 1 1 d . . .
H38A H -0.7290 0.2806 0.5661 0.063 Uiso 1 1 calc R . .
C39 C -0.6579(5) 0.3545(4) 0.5186(3) 0.0394(15) Uani 1 1 d . . .
H39A H -0.6901 0.4016 0.5381 0.047 Uiso 1 1 calc R . .
C40 C -0.5860(4) 0.3604(3) 0.4718(2) 0.0290(13) Uani 1 1 d . . .
C41 C -0.5605(4) 0.4326(3) 0.4549(2) 0.0292(13) Uani 1 1 d . . .
H41A H -0.5930 0.4798 0.4742 0.035 Uiso 1 1 calc R . .
C42 C -0.4892(4) 0.4386(3) 0.4108(2) 0.0285(13) Uani 1 1 d . . .
C43 C -0.4577(5) 0.5118(3) 0.3966(3) 0.0339(14) Uani 1 1 d . . .
H43A H -0.4869 0.5581 0.4175 0.041 Uiso 1 1 calc R . .
C44 C -0.3881(5) 0.5164(4) 0.3544(3) 0.0395(15) Uani 1 1 d . . .
H44A H -0.3671 0.5653 0.3462 0.047 Uiso 1 1 calc R . .
C45 C -0.3459(5) 0.4483(4) 0.3220(3) 0.0396(16) Uani 1 1 d . . .
H45A H -0.2975 0.4526 0.2915 0.048 Uiso 1 1 calc R . .
C46 C -0.3725(4) 0.3777(4) 0.3332(3) 0.0320(14) Uani 1 1 d . . .
H46A H -0.3430 0.3332 0.3104 0.038 Uiso 1 1 calc R . .
C47 C -0.4445(4) 0.3688(3) 0.3787(2) 0.0256(12) Uani 1 1 d . . .
C51 C 0.0994(3) 1.3156(2) 0.34266(17) 0.0329(14) Uani 1 1 d G . .
C52 C 0.0157(3) 1.3160(2) 0.30361(18) 0.0334(14) Uani 1 1 d G . .
C53 C 0.0018(3) 1.3852(2) 0.26132(17) 0.0295(13) Uani 1 1 d G . .
C54 C 0.0770(3) 1.4276(2) 0.27423(17) 0.0257(12) Uani 1 1 d G . .
C55 C 0.1373(3) 1.3846(2) 0.32450(16) 0.0278(13) Uani 1 1 d G . .
C56 C 0.1402(6) 1.2551(4) 0.3945(3) 0.057(2) Uani 1 1 d . . .
H56A H 0.1019 1.2724 0.4306 0.086 Uiso 1 1 calc R . .
H56B H 0.2136 1.2514 0.4009 0.086 Uiso 1 1 calc R . .
H56C H 0.1317 1.2017 0.3860 0.086 Uiso 1 1 calc R . .
C57 C -0.0517(5) 1.2585(4) 0.3106(3) 0.054(2) Uani 1 1 d . . .
H57A H -0.1084 1.2794 0.3375 0.081 Uiso 1 1 calc R . .
H57B H -0.0109 1.2051 0.3276 0.081 Uiso 1 1 calc R . .
H57C H -0.0800 1.2530 0.2714 0.081 Uiso 1 1 calc R . .
C58 C -0.0815(5) 1.4109(4) 0.2144(3) 0.0473(18) Uani 1 1 d . . .
H58A H -0.1430 1.4461 0.2311 0.071 Uiso 1 1 calc R . .
H58B H -0.0986 1.3627 0.2009 0.071 Uiso 1 1 calc R . .
H58C H -0.0575 1.4409 0.1803 0.071 Uiso 1 1 calc R . .
C59 C 0.0811(5) 1.5088(3) 0.2461(3) 0.0391(16) Uani 1 1 d . . .
H59A H 0.0358 1.5514 0.2677 0.059 Uiso 1 1 calc R . .
H59B H 0.0581 1.5145 0.2042 0.059 Uiso 1 1 calc R . .
H59C H 0.1522 1.5141 0.2480 0.059 Uiso 1 1 calc R . .
C60 C 0.2227(5) 1.4080(4) 0.3548(3) 0.0466(17) Uani 1 1 d . . .
H60A H 0.1944 1.4433 0.3864 0.070 Uiso 1 1 calc R . .
H60B H 0.2578 1.4372 0.3255 0.070 Uiso 1 1 calc R . .
H60C H 0.2723 1.3590 0.3725 0.070 Uiso 1 1 calc R . .
C61 C 0.1922(3) 1.3736(2) 0.07457(18) 0.0314(14) Uani 1 1 d G . .
C62 C 0.1240(3) 1.3227(2) 0.06936(18) 0.0317(14) Uani 1 1 d G . .
C63 C 0.1849(3) 1.2423(2) 0.06357(18) 0.0281(13) Uani 1 1 d G . .
C64 C 0.2907(3) 1.2434(2) 0.06519(17) 0.0303(14) Uani 1 1 d G . .
C65 C 0.2952(3) 1.3246(2) 0.07199(18) 0.0307(13) Uani 1 1 d G . .
C66 C 0.1607(6) 1.4645(4) 0.0761(3) 0.0508(19) Uani 1 1 d . . .
H66A H 0.1539 1.4904 0.0351 0.076 Uiso 1 1 calc R . .
H66B H 0.2133 1.4819 0.0981 0.076 Uiso 1 1 calc R . .
H66C H 0.0942 1.4805 0.0962 0.076 Uiso 1 1 calc R . .
C67 C 0.0094(5) 1.3516(4) 0.0626(3) 0.0432(16) Uani 1 1 d . . .
H67A H -0.0092 1.3665 0.0202 0.065 Uiso 1 1 calc R . .
H67B H -0.0158 1.3992 0.0853 0.065 Uiso 1 1 calc R . .
H67C H -0.0220 1.3081 0.0779 0.065 Uiso 1 1 calc R . .
C68 C 0.1469(5) 1.1700(4) 0.0533(3) 0.0433(16) Uani 1 1 d . . .
H68A H 0.1371 1.1678 0.0102 0.065 Uiso 1 1 calc R . .
H68B H 0.0809 1.1738 0.0736 0.065 Uiso 1 1 calc R . .
H68C H 0.1976 1.1206 0.0694 0.065 Uiso 1 1 calc R . .
C69 C 0.3801(5) 1.1714(4) 0.0598(3) 0.0428(16) Uani 1 1 d . . .
H69A H 0.3982 1.1671 0.0175 0.064 Uiso 1 1 calc R . .
H69B H 0.3613 1.1219 0.0758 0.064 Uiso 1 1 calc R . .
H69C H 0.4394 1.1778 0.0824 0.064 Uiso 1 1 calc R . .
C70 C 0.3912(5) 1.3548(4) 0.0725(3) 0.0485(18) Uani 1 1 d . . .
H70A H 0.4076 1.3712 0.0314 0.073 Uiso 1 1 calc R . .
H70B H 0.4489 1.3113 0.0899 0.073 Uiso 1 1 calc R . .
H70C H 0.3798 1.4016 0.0966 0.073 Uiso 1 1 calc R . .
C71 C 0.1294(5) 1.1300(3) 0.2146(3) 0.0343(14) Uani 1 1 d . . .
H71A H 0.1021 1.1004 0.1856 0.052 Uiso 1 1 calc R . .
H71B H 0.1003 1.1211 0.2540 0.052 Uiso 1 1 calc R . .
H71C H 0.2049 1.1101 0.2170 0.052 Uiso 1 1 calc R . .
C73 C 0.3970(4) 1.3251(3) 0.2347(3) 0.0315(13) Uani 1 1 d . . .
H73A H 0.4439 1.3511 0.2116 0.047 Uiso 1 1 calc R . .
H73B H 0.4188 1.2661 0.2320 0.047 Uiso 1 1 calc R . .
H73C H 0.3986 1.3368 0.2767 0.047 Uiso 1 1 calc R . .
C75 C 0.3273(4) 1.1755(3) 0.2444(2) 0.0237(12) Uani 1 1 d . . .
C76 C 0.4147(4) 1.1087(3) 0.2707(2) 0.0202(11) Uani 1 1 d . . .
C77 C 0.5020(4) 1.0805(3) 0.2377(2) 0.0242(12) Uani 1 1 d . . .
H77A H 0.5039 1.1007 0.1970 0.029 Uiso 1 1 calc R . .
C78 C 0.5870(4) 1.0231(3) 0.2631(2) 0.0266(13) Uani 1 1 d . . .
H78A H 0.6473 1.0050 0.2403 0.032 Uiso 1 1 calc R . .
C79 C 0.5831(4) 0.9925(3) 0.3220(2) 0.0246(12) Uani 1 1 d . . .
C80 C 0.4943(4) 1.0196(3) 0.3550(2) 0.0290(13) Uani 1 1 d . . .
H80A H 0.4911 0.9979 0.3953 0.035 Uiso 1 1 calc R . .
C81 C 0.4111(4) 1.0776(3) 0.3295(2) 0.0251(12) Uani 1 1 d . . .
H81A H 0.3511 1.0964 0.3524 0.030 Uiso 1 1 calc R . .
C82 C 0.7532(4) 0.8896(3) 0.3284(2) 0.0245(12) Uani 1 1 d . . .
C83 C 0.9286(4) 0.8081(3) 0.3514(3) 0.0316(14) Uani 1 1 d . . .
H83A H 0.9778 0.8423 0.3540 0.038 Uiso 1 1 calc R . .
H83B H 0.9244 0.7967 0.3090 0.038 Uiso 1 1 calc R . .
C84 C 0.9699(4) 0.7284(3) 0.3893(2) 0.0250(12) Uani 1 1 d . . .
C85 C 1.0392(4) 0.7227(3) 0.4371(2) 0.0246(12) Uani 1 1 d . . .
C86 C 1.0699(5) 0.7913(4) 0.4563(3) 0.0382(15) Uani 1 1 d . . .
H86A H 1.0407 0.8439 0.4370 0.046 Uiso 1 1 calc R . .
C87 C 1.1393(6) 0.7826(4) 0.5012(3) 0.0510(18) Uani 1 1 d . . .
H87A H 1.1572 0.8294 0.5132 0.061 Uiso 1 1 calc R . .
C88 C 1.1860(5) 0.7058(4) 0.5308(3) 0.0485(18) Uani 1 1 d . . .
H88A H 1.2363 0.7010 0.5616 0.058 Uiso 1 1 calc R . .
C89 C 1.1592(5) 0.6398(4) 0.5155(3) 0.0367(15) Uani 1 1 d . . .
H89A H 1.1906 0.5883 0.5358 0.044 Uiso 1 1 calc R . .
C90 C 1.0841(4) 0.6454(3) 0.4692(2) 0.0275(13) Uani 1 1 d . . .
C91 C 1.0550(4) 0.5776(3) 0.4536(2) 0.0284(13) Uani 1 1 d . . .
H91A H 1.0858 0.5262 0.4742 0.034 Uiso 1 1 calc R . .
C92 C 0.9821(4) 0.5827(3) 0.4086(2) 0.0269(13) Uani 1 1 d . . .
C93 C 0.9475(5) 0.5136(3) 0.3949(3) 0.0334(14) Uani 1 1 d . . .
H93A H 0.9751 0.4628 0.4172 0.040 Uiso 1 1 calc R . .
C94 C 0.8775(5) 0.5187(4) 0.3517(3) 0.0416(16) Uani 1 1 d . . .
H94A H 0.8552 0.4720 0.3437 0.050 Uiso 1 1 calc R . .
C95 C 0.8367(5) 0.5933(4) 0.3182(3) 0.0413(16) Uani 1 1 d . . .
H95A H 0.7875 0.5962 0.2871 0.050 Uiso 1 1 calc R . .
C96 C 0.8657(4) 0.6609(4) 0.3289(3) 0.0329(14) Uani 1 1 d . . .
H96A H 0.8374 0.7104 0.3052 0.039 Uiso 1 1 calc R . .
C97 C 0.9387(4) 0.6590(3) 0.3757(2) 0.0251(12) Uani 1 1 d . . .
C100 C -0.2710(6) -0.1067(5) 0.1311(3) 0.064(2) Uani 1 1 d . . .
H10D H -0.2519 -0.1607 0.1149 0.077 Uiso 1 1 calc R . .
H10E H -0.2686 -0.1152 0.1753 0.077 Uiso 1 1 calc R . .
C101 C -0.3184(7) 0.4433(5) 0.1063(3) 0.073(2) Uani 1 1 d . . .
H10F H -0.2840 0.4858 0.1157 0.087 Uiso 1 1 calc R . .
H10G H -0.2676 0.4019 0.0858 0.087 Uiso 1 1 calc R . .
C102 C 0.2489(7) -0.1727(7) -0.1403(4) 0.092(3) Uani 1 1 d . . .
H10H H 0.2639 -0.2090 -0.1732 0.110 Uiso 1 1 calc R . .
H10I H 0.2536 -0.1180 -0.1566 0.110 Uiso 1 1 calc R . .
P1 P -0.25113(14) -0.00559(10) 0.51836(7) 0.0405(4) Uani 1 1 d . . .
F1 F -0.2995(6) 0.0700(5) 0.5440(5) 0.213(5) Uani 1 1 d U . .
F2 F -0.2960(8) 0.0223(5) 0.4554(3) 0.177(4) Uani 1 1 d . . .
F3 F -0.2041(5) -0.0924(4) 0.4908(3) 0.122(2) Uani 1 1 d . . .
F4 F -0.1955(5) -0.0519(4) 0.5751(3) 0.133(2) Uani 1 1 d . . .
F5 F -0.3484(4) -0.0381(4) 0.5311(3) 0.119(2) Uani 1 1 d . . .
F6 F -0.1517(5) 0.0212(4) 0.5046(4) 0.164(4) Uani 1 1 d . . .
P2 P 0.82369(13) -0.35360(11) 0.11313(8) 0.0420(4) Uani 1 1 d U . .
F11 F 0.8549(4) -0.2871(3) 0.06883(19) 0.0720(13) Uani 1 1 d U A .
F12 F 0.7912(4) -0.4201(3) 0.1580(2) 0.0737(13) Uani 1 1 d U A .
F13 F 0.8795(14) -0.4159(7) 0.0705(7) 0.098(5) Uani 0.585(16) 1 d PU A 1
F14 F 0.7663(16) -0.2911(6) 0.1570(7) 0.092(5) Uani 0.585(16) 1 d PU A 1
F15 F 0.9257(12) -0.3674(13) 0.1483(7) 0.106(5) Uani 0.585(16) 1 d PU A 1
F16 F 0.7187(10) -0.3428(12) 0.0775(6) 0.094(4) Uani 0.585(16) 1 d PU A 1
F13' F 0.9376(13) -0.4061(14) 0.1181(13) 0.106(7) Uani 0.415(16) 1 d PU A 2
F14' F 0.7150(11) -0.2977(12) 0.1031(12) 0.090(6) Uani 0.415(16) 1 d PU A 2
F15' F 0.845(2) -0.3032(11) 0.1657(6) 0.089(5) Uani 0.415(16) 1 d PU A 2
F16' F 0.810(2) -0.4041(12) 0.0605(6) 0.087(6) Uani 0.415(16) 1 d PU A 2
Cl1 Cl -0.18307(19) -0.05108(19) 0.10679(12) 0.0955(8) Uani 1 1 d . . .
Cl2 Cl -0.39520(18) -0.05490(19) 0.10695(11) 0.0964(8) Uani 1 1 d . . .
Cl3 Cl -0.3510(2) 0.39795(19) 0.17281(11) 0.0992(8) Uani 1 1 d . . .
Cl4 Cl -0.4160(2) 0.48527(16) 0.05943(12) 0.0967(8) Uani 1 1 d . . .
Cl5 Cl 0.1271(3) -0.1666(4) -0.1169(3) 0.237(3) Uani 1 1 d . . .
Cl6 Cl 0.3367(2) -0.2071(3) -0.08695(15) 0.1476(15) Uani 1 1 d . . .

loop_
_atom_site_aniso_label
_atom_site_aniso_U_11
_atom_site_aniso_U_22
_atom_site_aniso_U_33
_atom_site_aniso_U_23
_atom_site_aniso_U_13
_atom_site_aniso_U_12
Fe1 0.0188(4) 0.0170(4) 0.0234(4) -0.0022(3) 0.0053(3) -0.0016(3)
Fe2 0.0225(4) 0.0208(4) 0.0198(4) -0.0032(3) 0.0083(3) -0.0040(3)
Fe3 0.0198(4) 0.0159(4) 0.0214(4) 0.0015(3) 0.0046(3) -0.0014(3)
Fe4 0.0230(4) 0.0176(4) 0.0178(4) 0.0033(3) 0.0020(3) -0.0031(3)
S1 0.0232(7) 0.0212(7) 0.0340(8) -0.0009(6) 0.0066(6) -0.0073(6)
S2 0.0215(7) 0.0205(7) 0.0283(7) -0.0020(6) 0.0063(6) -0.0063(5)
S3 0.0232(7) 0.0184(7) 0.0283(7) 0.0012(5) 0.0025(6) -0.0051(5)
S4 0.0224(7) 0.0185(7) 0.0258(7) 0.0000(5) 0.0041(6) -0.0046(5)
O1 0.024(2) 0.0195(18) 0.0215(19) -0.0032(15) 0.0044(16) 0.0009(15)
O2 0.024(2) 0.0218(19) 0.017(2) -0.0011(15) 0.0049(15) -0.0021(15)
O3 0.034(2) 0.035(2) 0.028(2) -0.0002(18) 0.0100(18) 0.0043(18)
O4 0.026(2) 0.0204(19) 0.022(2) 0.0002(15) 0.0054(16) 0.0008(15)
O5 0.0224(19) 0.0188(18) 0.018(2) 0.0017(15) 0.0023(15) 0.0002(15)
O6 0.034(2) 0.034(2) 0.028(2) -0.0021(18) 0.0011(18) 0.0072(18)
N1 0.025(3) 0.034(3) 0.022(2) -0.003(2) 0.008(2) 0.006(2)
N2 0.025(3) 0.032(3) 0.025(3) -0.006(2) 0.009(2) 0.007(2)
N3 0.029(3) 0.036(3) 0.020(2) 0.004(2) 0.000(2) 0.008(2)
N4 0.027(3) 0.028(2) 0.022(2) 0.003(2) 0.001(2) 0.005(2)
C1 0.040(4) 0.025(3) 0.031(3) -0.004(3) -0.004(3) 0.008(3)
C2 0.033(3) 0.027(3) 0.044(4) 0.004(3) -0.018(3) -0.006(3)
C3 0.019(3) 0.030(3) 0.035(3) 0.001(3) 0.003(2) 0.004(2)
C4 0.021(3) 0.020(3) 0.034(3) 0.000(2) 0.001(2) 0.005(2)
C5 0.029(3) 0.025(3) 0.031(3) 0.007(2) 0.005(3) 0.004(2)
C6 0.077(6) 0.061(5) 0.033(4) -0.018(3) -0.013(4) 0.023(4)
C7 0.055(5) 0.048(4) 0.099(7) 0.014(4) -0.034(5) -0.024(4)
C8 0.028(4) 0.059(4) 0.047(4) 0.007(3) 0.013(3) 0.009(3)
C9 0.041(4) 0.021(3) 0.066(5) -0.008(3) -0.002(3) 0.003(3)
C10 0.042(4) 0.055(4) 0.054(5) 0.028(4) 0.009(3) -0.001(3)
C11 0.069(5) 0.036(4) 0.027(3) -0.013(3) 0.012(3) -0.010(3)
C12 0.052(4) 0.068(5) 0.017(3) -0.003(3) -0.003(3) -0.028(4)
C13 0.035(4) 0.049(4) 0.018(3) 0.003(3) -0.001(2) -0.003(3)
C14 0.035(3) 0.037(3) 0.021(3) 0.002(3) 0.009(2) -0.006(3)
C15 0.043(4) 0.047(4) 0.018(3) -0.004(3) 0.020(3) 0.006(3)
C16 0.159(9) 0.041(4) 0.044(5) -0.019(4) 0.022(5) -0.024(5)
C17 0.079(6) 0.133(8) 0.041(4) 0.001(5) -0.013(4) -0.072(6)
C18 0.044(4) 0.072(5) 0.040(4) 0.011(4) 0.003(3) 0.009(4)
C19 0.060(5) 0.059(5) 0.052(5) 0.019(4) 0.007(4) -0.023(4)
C20 0.044(4) 0.088(6) 0.033(4) 0.001(4) 0.023(3) 0.018(4)
C21 0.038(4) 0.024(3) 0.056(4) -0.009(3) 0.005(3) -0.016(3)
C23 0.021(3) 0.032(3) 0.044(4) 0.002(3) 0.007(3) -0.008(2)
C25 0.024(3) 0.014(3) 0.023(3) 0.000(2) 0.003(2) -0.003(2)
C26 0.024(3) 0.016(3) 0.022(3) 0.003(2) 0.008(2) -0.007(2)
C27 0.026(3) 0.025(3) 0.020(3) -0.003(2) 0.005(2) -0.007(2)
C28 0.022(3) 0.024(3) 0.033(3) -0.002(2) 0.002(2) 0.003(2)
C29 0.025(3) 0.022(3) 0.024(3) -0.004(2) 0.011(2) -0.004(2)
C30 0.027(3) 0.025(3) 0.018(3) -0.004(2) 0.003(2) 0.001(2)
C31 0.024(3) 0.021(3) 0.026(3) 0.003(2) 0.002(2) -0.001(2)
C32 0.024(3) 0.017(3) 0.033(3) -0.004(2) 0.008(2) -0.005(2)
C33 0.025(3) 0.031(3) 0.029(3) -0.008(3) 0.000(2) 0.000(2)
C34 0.020(3) 0.027(3) 0.025(3) -0.006(2) 0.002(2) 0.002(2)
C35 0.026(3) 0.028(3) 0.028(3) -0.005(2) 0.000(2) -0.005(2)
C36 0.047(4) 0.036(4) 0.042(4) -0.007(3) 0.003(3) -0.012(3)
C37 0.069(5) 0.053(4) 0.049(4) -0.006(4) 0.014(4) -0.038(4)
C38 0.055(5) 0.077(5) 0.037(4) -0.013(4) 0.022(3) -0.036(4)
C39 0.036(4) 0.052(4) 0.033(4) -0.015(3) 0.013(3) -0.013(3)
C40 0.023(3) 0.031(3) 0.031(3) -0.007(3) 0.002(2) -0.001(2)
C41 0.032(3) 0.027(3) 0.024(3) -0.004(2) -0.001(2) 0.004(2)
C42 0.031(3) 0.027(3) 0.025(3) -0.002(2) -0.004(2) -0.002(2)
C43 0.044(4) 0.027(3) 0.028(3) 0.004(3) -0.004(3) -0.007(3)
C44 0.044(4) 0.038(4) 0.039(4) 0.006(3) -0.001(3) -0.018(3)
C45 0.034(4) 0.058(4) 0.025(3) 0.005(3) 0.004(3) -0.010(3)
C46 0.029(3) 0.037(3) 0.028(3) -0.004(3) 0.006(3) -0.004(3)
C47 0.019(3) 0.031(3) 0.022(3) -0.001(2) -0.001(2) 0.002(2)
C51 0.045(4) 0.019(3) 0.029(3) 0.001(2) 0.023(3) 0.001(3)
C52 0.032(3) 0.032(3) 0.038(4) -0.010(3) 0.020(3) -0.010(3)
C53 0.023(3) 0.030(3) 0.032(3) -0.006(3) 0.015(2) 0.001(2)
C54 0.023(3) 0.019(3) 0.031(3) -0.006(2) 0.011(2) 0.003(2)
C55 0.027(3) 0.027(3) 0.024(3) -0.006(2) 0.004(2) 0.002(2)
C56 0.078(5) 0.043(4) 0.033(4) 0.014(3) 0.017(4) 0.011(4)
C57 0.058(5) 0.045(4) 0.069(5) -0.015(4) 0.044(4) -0.028(3)
C58 0.024(3) 0.060(4) 0.050(4) -0.012(3) -0.001(3) 0.006(3)
C59 0.040(4) 0.017(3) 0.055(4) 0.003(3) 0.014(3) 0.001(3)
C60 0.038(4) 0.055(4) 0.045(4) -0.023(3) -0.002(3) -0.005(3)
C61 0.050(4) 0.024(3) 0.019(3) 0.010(2) -0.001(3) -0.009(3)
C62 0.041(4) 0.033(3) 0.016(3) 0.007(2) -0.009(2) -0.003(3)
C63 0.037(3) 0.027(3) 0.018(3) 0.002(2) 0.001(2) -0.007(3)
C64 0.041(4) 0.032(3) 0.013(3) 0.001(2) 0.008(2) -0.002(3)
C65 0.040(4) 0.036(3) 0.014(3) 0.004(2) 0.006(2) -0.010(3)
C66 0.080(5) 0.025(3) 0.040(4) 0.012(3) -0.003(4) -0.004(3)
C67 0.044(4) 0.050(4) 0.029(3) 0.000(3) -0.009(3) 0.000(3)
C68 0.063(5) 0.040(4) 0.029(3) -0.006(3) -0.002(3) -0.018(3)
C69 0.048(4) 0.042(4) 0.032(4) -0.008(3) 0.012(3) 0.001(3)
C70 0.058(5) 0.056(4) 0.042(4) -0.001(3) 0.025(3) -0.035(4)
C71 0.040(4) 0.019(3) 0.044(4) 0.006(3) 0.003(3) -0.009(3)
C73 0.021(3) 0.036(3) 0.040(4) -0.005(3) 0.000(3) -0.011(3)
C75 0.027(3) 0.013(3) 0.031(3) 0.003(2) 0.005(2) -0.006(2)
C76 0.021(3) 0.013(2) 0.027(3) -0.001(2) 0.000(2) -0.003(2)
C77 0.029(3) 0.020(3) 0.021(3) 0.000(2) 0.003(2) -0.003(2)
C78 0.023(3) 0.025(3) 0.028(3) 0.003(2) 0.005(2) 0.000(2)
C79 0.025(3) 0.018(3) 0.028(3) 0.001(2) -0.003(2) -0.001(2)
C80 0.028(3) 0.031(3) 0.022(3) 0.005(2) 0.003(2) 0.002(2)
C81 0.022(3) 0.022(3) 0.025(3) 0.006(2) 0.007(2) 0.002(2)
C82 0.026(3) 0.018(3) 0.028(3) 0.003(2) 0.004(2) -0.003(2)
C83 0.022(3) 0.032(3) 0.035(3) 0.009(3) 0.002(2) 0.000(2)
C84 0.016(3) 0.027(3) 0.024(3) 0.005(2) 0.008(2) 0.004(2)
C85 0.019(3) 0.029(3) 0.023(3) 0.005(2) 0.008(2) -0.003(2)
C86 0.048(4) 0.030(3) 0.039(4) 0.003(3) 0.002(3) -0.016(3)
C87 0.070(5) 0.047(4) 0.045(4) -0.004(3) -0.002(4) -0.032(4)
C88 0.050(4) 0.063(5) 0.037(4) 0.008(3) -0.014(3) -0.028(4)
C89 0.036(4) 0.040(4) 0.031(3) 0.014(3) 0.001(3) -0.008(3)
C90 0.022(3) 0.032(3) 0.025(3) 0.005(2) 0.008(2) -0.004(2)
C91 0.029(3) 0.023(3) 0.028(3) 0.006(2) 0.006(3) 0.000(2)
C92 0.025(3) 0.029(3) 0.023(3) 0.002(2) 0.009(2) -0.003(2)
C93 0.039(4) 0.028(3) 0.031(3) -0.002(3) 0.009(3) -0.005(3)
C94 0.037(4) 0.049(4) 0.043(4) -0.015(3) 0.010(3) -0.014(3)
C95 0.033(4) 0.063(5) 0.028(3) -0.011(3) -0.001(3) -0.008(3)
C96 0.024(3) 0.042(4) 0.027(3) -0.004(3) 0.008(2) 0.000(3)
C97 0.017(3) 0.033(3) 0.021(3) -0.003(2) 0.008(2) 0.001(2)
C100 0.094(6) 0.055(5) 0.040(4) 0.000(4) 0.006(4) -0.013(4)
C101 0.097(7) 0.087(6) 0.047(5) -0.010(4) 0.011(4) -0.044(5)
C102 0.085(7) 0.134(9) 0.045(5) 0.001(5) -0.006(5) -0.007(6)
P1 0.0543(11) 0.0449(10) 0.0238(9) -0.0004(7) 0.0059(8) -0.0163(8)
F1 0.114(5) 0.152(6) 0.390(12) -0.211(7) 0.017(7) -0.004(5)
F2 0.330(12) 0.157(7) 0.065(4) 0.046(4) -0.060(6) -0.119(7)
F3 0.111(5) 0.095(4) 0.164(6) -0.056(4) 0.037(4) -0.019(4)
F4 0.136(6) 0.140(6) 0.115(5) 0.060(4) -0.028(4) -0.045(5)
F5 0.072(4) 0.124(5) 0.187(7) -0.073(5) 0.042(4) -0.051(3)
F6 0.074(4) 0.111(5) 0.306(11) 0.079(6) 0.004(5) -0.051(4)
P2 0.0392(10) 0.0440(10) 0.0365(10) 0.0086(8) 0.0035(8) -0.0032(8)
F11 0.089(3) 0.079(3) 0.052(3) 0.018(2) 0.007(2) -0.035(3)
F12 0.088(3) 0.058(3) 0.068(3) 0.019(2) 0.025(2) -0.013(2)
F13 0.102(10) 0.083(6) 0.084(9) -0.008(6) 0.057(8) 0.016(8)
F14 0.140(11) 0.049(5) 0.089(8) -0.017(5) 0.073(9) -0.029(7)
F15 0.082(9) 0.163(14) 0.076(9) 0.046(8) -0.043(7) -0.056(9)
F16 0.066(7) 0.132(11) 0.090(8) 0.032(8) -0.030(6) -0.050(8)
F13' 0.046(8) 0.125(14) 0.118(16) 0.026(12) 0.022(10) 0.018(9)
F14' 0.032(7) 0.077(11) 0.141(16) 0.036(10) 0.007(9) 0.004(7)
F15' 0.147(15) 0.095(11) 0.040(7) -0.010(7) -0.013(10) -0.056(11)
F16' 0.153(16) 0.079(10) 0.044(7) -0.010(7) -0.003(11) -0.055(12)
Cl1 0.0708(16) 0.139(2) 0.0864(17) 0.0034(16) -0.0036(13) -0.0487(16)
Cl2 0.0598(14) 0.159(3) 0.0767(16) -0.0143(16) 0.0079(12) -0.0372(15)
Cl3 0.104(2) 0.141(2) 0.0609(15) -0.0079(15) 0.0099(13) -0.0473(18)
Cl4 0.102(2) 0.0875(17) 0.0926(19) -0.0006(14) -0.0220(15) -0.0109(14)
Cl5 0.079(2) 0.346(7) 0.278(6) 0.188(5) -0.043(3) -0.107(3)
Cl6 0.094(2) 0.212(4) 0.111(2) -0.050(2) -0.0440(18) 0.022(2)

loop_
_atom_type_symbol
_atom_type_description
_atom_type_scat_dispersion_real
_atom_type_scat_dispersion_imag
_atom_type_scat_source
C C 0.0033 0.0016 'International Tables Vol C Tables 4.2.6.8 and 6.1.1.4'
H H 0.0000 0.0000 'International Tables Vol C Tables 4.2.6.8 and 6.1.1.4'
N N 0.0061 0.0033 'International Tables Vol C Tables 4.2.6.8 and 6.1.1.4'
O O 0.0106 0.0060 'International Tables Vol C Tables 4.2.6.8 and 6.1.1.4'
F F 0.0171 0.0103 'International Tables Vol C Tables 4.2.6.8 and 6.1.1.4'
P P 0.1023 0.0942 'International Tables Vol C Tables 4.2.6.8 and 6.1.1.4'
S S 0.1246 0.1234 'International Tables Vol C Tables 4.2.6.8 and 6.1.1.4'
Fe Fe 0.3463 0.8444 'International Tables Vol C Tables 4.2.6.8 and 6.1.1.4'
Cl Cl 0.1484 0.1585 'International Tables Vol C Tables 4.2.6.8 and 6.1.1.4'

loop_
_geom_angle_atom_site_label_1
_geom_angle_atom_site_label_2
_geom_angle_atom_site_label_3
_geom_angle
O1 Fe1 C5 102.02(14)
O1 Fe1 C4 140.50(14)
C5 Fe1 C4 39.56(9)
O1 Fe1 C1 89.00(14)
C5 Fe1 C1 39.35(8)
C4 Fe1 C1 65.97(13)
O1 Fe1 C3 152.07(15)
C5 Fe1 C3 65.93(13)
C4 Fe1 C3 39.27(8)
C1 Fe1 C3 65.51(13)
O1 Fe1 C2 113.53(15)
C5 Fe1 C2 65.70(13)
C4 Fe1 C2 65.65(13)
C1 Fe1 C2 38.94(8)
C3 Fe1 C2 38.90(8)
O1 Fe1 S1 90.57(11)
C5 Fe1 S1 153.17(12)
C4 Fe1 S1 127.80(11)
C1 Fe1 S1 118.74(12)
C3 Fe1 S1 92.02(11)
C2 Fe1 S1 87.58(12)
O1 Fe1 S2 89.80(11)
C5 Fe1 S2 96.40(12)
C4 Fe1 S2 87.18(11)
C1 Fe1 S2 133.88(12)
C3 Fe1 S2 115.78(11)
C2 Fe1 S2 152.51(11)
S1 Fe1 S2 107.37(6)
O1 Fe1 Fe2 84.85(10)
C5 Fe1 Fe2 149.84(12)
C4 Fe1 Fe2 123.23(11)
C1 Fe1 Fe2 170.18(11)
C3 Fe1 Fe2 118.62(11)
C2 Fe1 Fe2 138.38(12)
S1 Fe1 Fe2 53.83(4)
S2 Fe1 Fe2 53.92(4)
O2 Fe2 C11 144.62(17)
O2 Fe2 C12 105.55(16)
C11 Fe2 C12 39.33(9)
O2 Fe2 C15 148.31(15)
C11 Fe2 C15 39.25(9)
C12 Fe2 C15 65.75(14)
O2 Fe2 C13 88.39(15)
C11 Fe2 C13 65.70(14)
C12 Fe2 C13 39.13(9)
C15 Fe2 C13 65.48(14)
O2 Fe2 C14 109.31(15)
C11 Fe2 C14 65.61(14)
C12 Fe2 C14 65.53(14)
C15 Fe2 C14 39.00(9)
C13 Fe2 C14 38.93(9)
O2 Fe2 S1 90.76(11)
C11 Fe2 S1 123.34(14)
C12 Fe2 S1 154.14(13)
C15 Fe2 S1 89.80(13)
C13 Fe2 S1 124.12(12)
C14 Fe2 S1 90.38(12)
O2 Fe2 S2 89.70(11)
C11 Fe2 S2 88.53(12)
C12 Fe2 S2 92.80(12)
C15 Fe2 S2 120.21(12)
C13 Fe2 S2 128.37(13)
C14 Fe2 S2 153.96(12)
S1 Fe2 S2 107.49(6)
O2 Fe2 Fe1 84.91(10)
C11 Fe2 Fe1 121.34(12)
C12 Fe2 Fe1 145.69(12)
C15 Fe2 Fe1 120.07(12)
C13 Fe2 Fe1 172.92(12)
C14 Fe2 Fe1 142.41(12)
S1 Fe2 Fe1 53.85(4)
S2 Fe2 Fe1 54.03(4)
O4 Fe3 C54 142.59(15)
O4 Fe3 C55 103.64(14)
C54 Fe3 C55 39.65(8)
O4 Fe3 C53 150.74(15)
C54 Fe3 C53 39.58(8)
C55 Fe3 C53 66.27(13)
O4 Fe3 C51 88.73(14)
C54 Fe3 C51 66.16(13)
C55 Fe3 C51 39.33(8)
C53 Fe3 C51 65.87(13)
O4 Fe3 C52 111.60(15)
C54 Fe3 C52 66.09(13)
C55 Fe3 C52 65.91(13)
C53 Fe3 C52 39.23(8)
C51 Fe3 C52 39.08(8)
O4 Fe3 S3 90.45(11)
C54 Fe3 S3 125.80(11)
C55 Fe3 S3 153.58(11)
C53 Fe3 S3 90.54(11)
C51 Fe3 S3 120.73(12)
C52 Fe3 S3 88.23(11)
O4 Fe3 S4 90.10(11)
C54 Fe3 S4 87.39(11)
C55 Fe3 S4 94.97(11)
C53 Fe3 S4 117.36(11)
C51 Fe3 S4 131.84(12)
C52 Fe3 S4 153.44(11)
S3 Fe3 S4 107.42(6)
O4 Fe3 Fe4 85.22(10)
C54 Fe3 Fe4 121.84(11)
C55 Fe3 Fe4 148.13(11)
C53 Fe3 Fe4 118.30(11)
C51 Fe3 Fe4 171.72(10)
C52 Fe3 Fe4 139.44(11)
S3 Fe3 Fe4 53.81(4)
S4 Fe3 Fe4 53.96(4)
O5 Fe4 C64 87.41(14)
O5 Fe4 C63 107.00(14)
C64 Fe4 C63 39.36(8)
O5 Fe4 C65 106.66(15)
C64 Fe4 C65 39.31(8)
C63 Fe4 C65 65.95(13)
O5 Fe4 C62 146.28(14)
C64 Fe4 C62 65.95(13)
C63 Fe4 C62 39.31(9)
C65 Fe4 C62 65.86(13)
O5 Fe4 C61 145.84(15)
C64 Fe4 C61 65.90(13)
C63 Fe4 C61 65.90(13)
C65 Fe4 C61 39.24(9)
C62 Fe4 C61 39.24(8)
O5 Fe4 S3 90.55(11)
C64 Fe4 S3 126.16(12)
C63 Fe4 S3 91.35(11)
C65 Fe4 S3 154.48(12)
C62 Fe4 S3 89.31(12)
C61 Fe4 S3 122.04(12)
O5 Fe4 S4 89.45(11)
C64 Fe4 S4 126.04(12)
C63 Fe4 S4 154.87(11)
C65 Fe4 S4 91.50(11)
C62 Fe4 S4 122.55(11)
C61 Fe4 S4 89.76(11)
S3 Fe4 S4 107.71(6)
O5 Fe4 Fe3 84.72(10)
C64 Fe4 Fe3 172.13(11)
C63 Fe4 Fe3 144.11(11)
C65 Fe4 Fe3 144.22(11)
C62 Fe4 Fe3 121.33(11)
C61 Fe4 Fe3 121.40(11)
S3 Fe4 Fe3 53.99(4)
S4 Fe4 Fe3 54.07(4)
C21 S1 Fe1 112.4(2)
C21 S1 Fe2 113.1(2)
Fe1 S1 Fe2 72.32(5)
C23 S2 Fe2 113.01(19)
C23 S2 Fe1 113.6(2)
Fe2 S2 Fe1 72.05(5)
C71 S3 Fe4 113.5(2)
C71 S3 Fe3 112.2(2)
Fe4 S3 Fe3 72.19(5)
C73 S4 Fe4 112.72(19)
C73 S4 Fe3 112.9(2)
Fe4 S4 Fe3 71.97(5)
C25 O1 Fe1 122.7(3)
C25 O2 Fe2 122.7(3)
C75 O4 Fe3 122.0(3)
C75 O5 Fe4 122.5(3)
C32 N1 C29 127.4(5)
C32 N2 C33 120.0(5)
C82 N3 C79 127.4(5)
C82 N4 C83 120.8(5)
C5 C1 C2 108.0
C5 C1 C6 126.1(5)
C2 C1 C6 125.8(5)
C5 C1 Fe1 69.40(14)
C2 C1 Fe1 71.21(15)
C6 C1 Fe1 125.7(3)
C1 C2 C3 108.0
C1 C2 C7 126.1(5)
C3 C2 C7 125.6(5)
C1 C2 Fe1 69.85(14)
C3 C2 Fe1 70.05(14)
C7 C2 Fe1 130.4(4)
C4 C3 C2 108.0
C4 C3 C8 125.7(4)
C2 C3 C8 126.2(4)
C4 C3 Fe1 69.37(14)
C2 C3 Fe1 71.05(14)
C8 C3 Fe1 128.5(3)
C5 C4 C3 108.0
C5 C4 C9 125.8(4)
C3 C4 C9 125.5(4)
C5 C4 Fe1 70.11(14)
C3 C4 Fe1 71.36(15)
C9 C4 Fe1 131.4(3)
C1 C5 C4 108.0
C1 C5 C10 125.1(4)
C4 C5 C10 126.9(4)
C1 C5 Fe1 71.26(14)
C4 C5 Fe1 70.33(14)
C10 C5 Fe1 125.5(3)
C12 C11 C15 108.0
C12 C11 C16 126.3(5)
C15 C11 C16 125.4(5)
C12 C11 Fe2 70.51(15)
C15 C11 Fe2 70.88(16)
C16 C11 Fe2 129.0(4)
C11 C12 C13 108.0
C11 C12 C17 125.8(5)
C13 C12 C17 126.1(5)
C11 C12 Fe2 70.16(15)
C13 C12 Fe2 71.05(15)
C17 C12 Fe2 126.6(4)
C12 C13 C14 108.0
C12 C13 C18 126.2(4)
C14 C13 C18 125.8(4)
C12 C13 Fe2 69.82(16)
C14 C13 Fe2 70.73(15)
C18 C13 Fe2 125.3(4)
C13 C14 C15 108.0
C13 C14 C19 125.6(4)
C15 C14 C19 126.2(4)
C13 C14 Fe2 70.34(15)
C15 C14 Fe2 70.01(15)
C19 C14 Fe2 129.0(4)
C11 C15 C14 108.0
C11 C15 C20 126.6(4)
C14 C15 C20 125.2(4)
C11 C15 Fe2 69.87(16)
C14 C15 Fe2 70.98(15)
C20 C15 Fe2 128.6(4)
O1 C25 O2 124.7(4)
O1 C25 C26 117.4(4)
O2 C25 C26 117.8(4)
C31 C26 C27 118.6(5)
C31 C26 C25 120.7(5)
C27 C26 C25 120.6(5)
C28 C27 C26 121.0(5)
C29 C28 C27 119.9(5)
C28 C29 C30 119.6(5)
C28 C29 N1 123.1(5)
C30 C29 N1 117.2(5)
C31 C30 C29 119.9(5)
C30 C31 C26 120.8(5)
O3 C32 N2 123.5(5)
O3 C32 N1 123.3(5)
N2 C32 N1 113.1(5)
N2 C33 C34 112.9(4)
C35 C34 C47 120.9(5)
C35 C34 C33 119.9(5)
C47 C34 C33 119.1(5)
C34 C35 C36 124.3(5)
C34 C35 C40 119.1(5)
C36 C35 C40 116.6(5)
C37 C36 C35 121.1(6)
C36 C37 C38 122.2(6)
C39 C38 C37 119.6(6)
C38 C39 C40 121.2(6)
C41 C40 C39 121.7(5)
C41 C40 C35 119.0(5)
C39 C40 C35 119.3(5)
C42 C41 C40 122.3(5)
C41 C42 C43 122.0(5)
C41 C42 C47 119.2(5)
C43 C42 C47 118.7(5)
C44 C43 C42 121.4(6)
C43 C44 C45 119.8(6)
C46 C45 C44 121.7(6)
C45 C46 C47 120.8(5)
C34 C47 C46 123.3(5)
C34 C47 C42 119.2(5)
C46 C47 C42 117.5(5)
C55 C51 C52 108.0
C55 C51 C56 125.3(4)
C52 C51 C56 126.7(4)
C55 C51 Fe3 69.49(14)
C52 C51 Fe3 70.60(14)
C56 C51 Fe3 126.4(3)
C53 C52 C51 108.0
C53 C52 C57 126.6(4)
C51 C52 C57 125.1(4)
C53 C52 Fe3 69.63(14)
C51 C52 Fe3 70.32(14)
C57 C52 Fe3 130.5(3)
C54 C53 C52 108.0
C54 C53 C58 126.5(4)
C52 C53 C58 125.4(4)
C54 C53 Fe3 69.59(14)
C52 C53 Fe3 71.14(14)
C58 C53 Fe3 127.7(3)
C53 C54 C55 108.0
C53 C54 C59 125.6(4)
C55 C54 C59 125.8(4)
C53 C54 Fe3 70.83(14)
C55 C54 Fe3 70.56(14)
C59 C54 Fe3 131.1(3)
C51 C55 C54 108.0
C51 C55 C60 125.2(4)
C54 C55 C60 126.8(4)
C51 C55 Fe3 71.19(14)
C54 C55 Fe3 69.79(14)
C60 C55 Fe3 126.2(3)
C65 C61 C62 108.0
C65 C61 C66 125.9(4)
C62 C61 C66 125.8(4)
C65 C61 Fe4 70.26(14)
C62 C61 Fe4 70.28(15)
C66 C61 Fe4 129.7(3)
C63 C62 C61 108.0
C63 C62 C67 126.3(4)
C61 C62 C67 125.2(4)
C63 C62 Fe4 70.16(14)
C61 C62 Fe4 70.48(15)
C67 C62 Fe4 131.3(3)
C64 C63 C62 108.0
C64 C63 C68 124.9(4)
C62 C63 C68 127.0(4)
C64 C63 Fe4 70.32(14)
C62 C63 Fe4 70.53(14)
C68 C63 Fe4 127.9(3)
C65 C64 C63 108.0
C65 C64 C69 126.8(4)
C63 C64 C69 125.2(4)
C65 C64 Fe4 70.52(14)
C63 C64 Fe4 70.33(14)
C69 C64 Fe4 125.4(3)
C64 C65 C61 108.0
C64 C65 C70 126.3(4)
C61 C65 C70 125.6(4)
C64 C65 Fe4 70.17(14)
C61 C65 Fe4 70.50(14)
C70 C65 Fe4 127.8(3)
O4 C75 O5 125.4(5)
O4 C75 C76 117.4(5)
O5 C75 C76 117.2(4)
C77 C76 C81 119.4(5)
C77 C76 C75 120.4(5)
C81 C76 C75 120.1(5)
C76 C77 C78 121.0(5)
C77 C78 C79 119.3(5)
C80 C79 C78 119.8(5)
C80 C79 N3 116.8(5)
C78 C79 N3 123.2(5)
C79 C80 C81 120.3(5)
C76 C81 C80 120.2(5)
O6 C82 N3 123.4(5)
O6 C82 N4 123.5(5)
N3 C82 N4 113.1(5)
N4 C83 C84 112.9(4)
C85 C84 C97 119.7(5)
C85 C84 C83 121.0(5)
C97 C84 C83 119.3(5)
C84 C85 C90 120.1(5)
C84 C85 C86 123.3(5)
C90 C85 C86 116.5(5)
C87 C86 C85 121.3(6)
C86 C87 C88 121.7(6)
C89 C88 C87 119.7(6)
C88 C89 C90 121.2(6)
C91 C90 C85 118.9(5)
C91 C90 C89 121.6(5)
C85 C90 C89 119.5(5)
C92 C91 C90 121.9(5)
C91 C92 C97 119.5(5)
C91 C92 C93 121.8(5)
C97 C92 C93 118.6(5)
C94 C93 C92 121.6(6)
C93 C94 C95 119.8(6)
C96 C95 C94 121.6(6)
C95 C96 C97 120.7(6)
C92 C97 C84 119.7(5)
C92 C97 C96 117.6(5)
C84 C97 C96 122.7(5)
Cl2 C100 Cl1 110.1(4)
Cl4 C101 Cl3 115.3(5)
Cl6 C102 Cl5 113.3(6)
F1 P1 F4 97.8(6)
F1 P1 F2 95.4(6)
F4 P1 F2 166.8(5)
F1 P1 F6 92.4(5)
F4 P1 F6 86.7(4)
F2 P1 F6 93.2(5)
F1 P1 F5 91.2(4)
F4 P1 F5 92.4(4)
F2 P1 F5 86.9(4)
F6 P1 F5 176.4(4)
F1 P1 F3 176.0(4)
F4 P1 F3 82.4(4)
F2 P1 F3 84.4(4)
F6 P1 F3 91.6(4)
F5 P1 F3 84.8(3)
F13 P2 F14' 125.4(11)
F13 P2 F15 88.8(8)
F14' P2 F15 144.4(11)
F13 P2 F14 179.2(6)
F14' P2 F14 54.7(9)
F15 P2 F14 91.2(9)
F13 P2 F16' 34.9(7)
F14' P2 F16' 92.0(11)
F15 P2 F16' 123.3(10)
F14 P2 F16' 144.9(10)
F13 P2 F13' 52.6(9)
F14' P2 F13' 174.6(10)
F15 P2 F13' 36.5(8)
F14 P2 F13' 127.5(11)
F16' P2 F13' 86.8(11)
F13 P2 F16 90.2(8)
F14' P2 F16 37.0(7)
F15 P2 F16 177.9(8)
F14 P2 F16 89.7(8)
F16' P2 F16 55.6(9)
F13' P2 F16 142.3(12)
F13 P2 F15' 141.7(10)
F14' P2 F15' 91.0(11)
F15 P2 F15' 53.6(8)
F14 P2 F15' 38.5(7)
F16' P2 F15' 176.4(11)
F13' P2 F15' 90.0(11)
F16 P2 F15' 127.6(10)
F13 P2 F11 86.5(5)
F14' P2 F11 83.3(6)
F15 P2 F11 90.4(5)
F14 P2 F11 94.3(4)
F16' P2 F11 91.7(6)
F13' P2 F11 91.5(8)
F16 P2 F11 91.4(5)
F15' P2 F11 86.7(6)
F13 P2 F12 94.0(5)
F14' P2 F12 96.2(6)
F15 P2 F12 89.9(5)
F14 P2 F12 85.2(4)
F16' P2 F12 88.6(6)
F13' P2 F12 89.0(8)
F16 P2 F12 88.4(5)
F15' P2 F12 93.1(6)
F11 P2 F12 179.5(3)

loop_
_geom_bond_atom_site_label_1
_geom_bond_atom_site_label_2
_geom_bond_distance
Fe1 O1 1.972(3)
Fe1 C5 2.097(4)
Fe1 C4 2.100(4)
Fe1 C1 2.121(4)
Fe1 C3 2.126(4)
Fe1 C2 2.139(4)
Fe1 S1 2.2031(15)
Fe1 S2 2.2115(15)
Fe1 Fe2 2.5996(10)
Fe2 O2 1.972(3)
Fe2 C11 2.101(4)
Fe2 C12 2.106(4)
Fe2 C15 2.114(4)
Fe2 C13 2.122(4)
Fe2 C14 2.127(4)
Fe2 S1 2.2025(16)
Fe2 S2 2.2085(15)
Fe3 O4 1.969(3)
Fe3 C54 2.094(4)
Fe3 C55 2.104(4)
Fe3 C53 2.110(4)
Fe3 C51 2.127(4)
Fe3 C52 2.130(4)
Fe3 S3 2.2072(15)
Fe3 S4 2.2122(15)
Fe3 Fe4 2.5977(10)
Fe4 O5 1.970(3)
Fe4 C64 2.112(4)
Fe4 C63 2.112(4)
Fe4 C65 2.116(4)
Fe4 C62 2.117(4)
Fe4 C61 2.119(4)
Fe4 S3 2.2021(15)
Fe4 S4 2.2091(15)
S1 C21 1.818(5)
S2 C23 1.822(5)
S3 C71 1.819(5)
S4 C73 1.823(5)
O1 C25 1.270(6)
O2 C25 1.268(6)
O3 C32 1.226(6)
O4 C75 1.265(6)
O5 C75 1.270(6)
O6 C82 1.221(6)
N1 C32 1.372(7)
N1 C29 1.409(6)
N2 C32 1.357(7)
N2 C33 1.471(7)
N3 C82 1.368(7)
N3 C79 1.412(6)
N4 C82 1.359(7)
N4 C83 1.445(7)
C1 C5 1.420(3)
C1 C2 1.420(3)
C1 C6 1.495(7)
C2 C3 1.420(3)
C2 C7 1.497(8)
C3 C4 1.420(3)
C3 C8 1.501(7)
C4 C5 1.420(3)
C4 C9 1.491(7)
C5 C10 1.490(7)
C11 C12 1.416(3)
C11 C15 1.416(3)
C11 C16 1.517(8)
C12 C13 1.416(3)
C12 C17 1.485(8)
C13 C14 1.416(3)
C13 C18 1.501(7)
C14 C15 1.416(3)
C14 C19 1.490(8)
C15 C20 1.506(7)
C25 C26 1.477(7)
C26 C31 1.385(7)
C26 C27 1.387(7)
C27 C28 1.381(7)
C28 C29 1.382(7)
C29 C30 1.388(7)
C30 C31 1.382(7)
C33 C34 1.517(7)
C34 C35 1.403(8)
C34 C47 1.399(8)
C35 C36 1.436(8)
C35 C40 1.446(7)
C36 C37 1.348(9)
C37 C38 1.407(10)
C38 C39 1.348(9)
C39 C40 1.434(8)
C40 C41 1.382(8)
C41 C42 1.384(8)
C42 C43 1.428(8)
C42 C47 1.440(7)
C43 C44 1.335(8)
C44 C45 1.414(9)
C45 C46 1.345(8)
C46 C47 1.424(8)
C51 C55 1.424(3)
C51 C52 1.424(3)
C51 C56 1.493(7)
C52 C53 1.424(3)
C52 C57 1.492(7)
C53 C54 1.424(3)
C53 C58 1.492(7)
C54 C55 1.424(3)
C54 C59 1.487(6)
C55 C60 1.490(7)
C61 C65 1.422(3)
C61 C62 1.422(3)
C61 C66 1.503(7)
C62 C63 1.422(3)
C62 C67 1.491(7)
C63 C64 1.422(3)
C63 C68 1.483(7)
C64 C65 1.422(3)
C64 C69 1.494(7)
C65 C70 1.503(7)
C75 C76 1.492(7)
C76 C77 1.382(7)
C76 C81 1.383(7)
C77 C78 1.385(7)
C78 C79 1.384(7)
C79 C80 1.392(7)
C80 C81 1.377(7)
C83 C84 1.517(7)
C84 C85 1.402(8)
C84 C97 1.409(8)
C85 C90 1.435(7)
C85 C86 1.433(8)
C86 C87 1.345(9)
C87 C88 1.410(9)
C88 C89 1.337(9)
C89 C90 1.429(8)
C90 C91 1.382(8)
C91 C92 1.389(8)
C92 C97 1.425(7)
C92 C93 1.427(8)
C93 C94 1.334(8)
C94 C95 1.404(9)
C95 C96 1.347(9)
C96 C97 1.430(8)
C100 Cl2 1.737(8)
C100 Cl1 1.748(8)
C101 Cl4 1.653(9)
C101 Cl3 1.726(8)
C102 Cl6 1.644(9)
C102 Cl5 1.690(10)
P1 F1 1.452(6)
P1 F4 1.528(6)
P1 F2 1.525(6)
P1 F6 1.535(6)
P1 F5 1.557(5)
P1 F3 1.626(6)
P2 F13 1.535(11)
P2 F14' 1.528(13)
P2 F15 1.535(11)
P2 F14 1.563(9)
P2 F16' 1.555(14)
P2 F13' 1.558(15)
P2 F16 1.582(10)
P2 F15' 1.584(13)
P2 F11 1.579(4)
P2 F12 1.594(4)
